data_1517654
loop_
_publ_author_name
'Ying-Ying Liu'
'Jie Liu'
'Jin Yang'
'Bo Liu'
'Jian-Fang Ma'

_publ_section_title
;
 Eight coordination compounds based on a reduced Schiff base
 tetraaminodiphenol macrocyclic ligand
;
_journal_name_full
;
Inorganica Chimica Acta
;
_journal_page_first 85
_journal_page_last 96
_journal_volume 403
_journal_year 2013
_chemical_formula_sum 'C28 H40 N4 Ni2 O9.5'
_chemical_formula_weight 702.06
_space_group_IT_number 2
_symmetry_cell_setting triclinic
_symmetry_space_group_name_Hall '-P 1'
_symmetry_space_group_name_H-M 'P -1'
_atom_sites_solution_hydrogens geom
_atom_sites_solution_primary direct
_atom_sites_solution_secondary difmap
_cell_angle_alpha 97.378(16)
_cell_angle_beta 105.934(14)
_cell_angle_gamma 98.935(18)
_cell_formula_units_Z 2
_cell_length_a 10.336(4)
_cell_length_b 12.175(6)
_cell_length_c 12.760(5)
_cell_measurement_reflns_used 4859
_cell_measurement_temperature 293(2)
_cell_measurement_theta_max 27.5
_cell_measurement_theta_min 3.1
_cell_volume 1500.4(11)
_computing_cell_refinement CrysAlis
_computing_data_collection 'CrysAlis (Oxford Diffraction, 2006)'
_computing_data_reduction CrysAlis
_computing_structure_refinement 'SHELXL-97 (Sheldrick, 1997)'
_computing_structure_solution 'SHELXS-97 (Sheldrick, 1997)'
_diffrn_ambient_temperature 293(2)
_diffrn_detector_area_resol_mean 10.0
_diffrn_measured_fraction_theta_full 0.992
_diffrn_measured_fraction_theta_max 0.981
_diffrn_measurement_device_type 'Oxford Diffraction Gemini R Ultra'
_diffrn_measurement_method '\w scan'
_diffrn_radiation_monochromator graphite
_diffrn_radiation_source 'fine-focus sealed tube'
_diffrn_radiation_type MoK\a
_diffrn_radiation_wavelength 0.71069
_diffrn_reflns_av_R_equivalents 0.0551
_diffrn_reflns_av_sigmaI/netI 0.0739
_diffrn_reflns_limit_h_max 11
_diffrn_reflns_limit_h_min -13
_diffrn_reflns_limit_k_max 15
_diffrn_reflns_limit_k_min -15
_diffrn_reflns_limit_l_max 16
_diffrn_reflns_limit_l_min -16
_diffrn_reflns_number 14826
_diffrn_reflns_theta_full 25.00
_diffrn_reflns_theta_max 27.48
_diffrn_reflns_theta_min 3.06
_exptl_absorpt_coefficient_mu 1.316
_exptl_absorpt_correction_T_max 0.73
_exptl_absorpt_correction_T_min 0.70
_exptl_absorpt_correction_type multi-scan
_exptl_absorpt_process_details
;
CrysAlis (Oxford Diffraction, 2006)
;
_exptl_crystal_colour green
_exptl_crystal_density_diffrn 1.554
_exptl_crystal_density_method 'not measured'
_exptl_crystal_description block
_exptl_crystal_F_000 736
_exptl_crystal_size_max 0.28
_exptl_crystal_size_mid 0.27
_exptl_crystal_size_min 0.24
_refine_diff_density_max 1.155
_refine_diff_density_min -0.476
_refine_diff_density_rms 0.096
_refine_ls_extinction_method none
_refine_ls_goodness_of_fit_ref 1.034
_refine_ls_hydrogen_treatment mixed
_refine_ls_matrix_type full
_refine_ls_number_parameters 420
_refine_ls_number_reflns 6757
_refine_ls_number_restraints 12
_refine_ls_restrained_S_all 1.034
_refine_ls_R_factor_all 0.0777
_refine_ls_R_factor_gt 0.0498
_refine_ls_shift/su_max 0.003
_refine_ls_shift/su_mean 0.000
_refine_ls_structure_factor_coef Fsqd
_refine_ls_weighting_details 'calc w=1/[\s^2^(Fo^2^)+(0.0540P)^2^+1.5282P] where P=(Fo^2^+2Fc^2^)/3'
_refine_ls_weighting_scheme calc
_refine_ls_wR_factor_gt 0.1154
_refine_ls_wR_factor_ref 0.1294
_reflns_number_gt 4859
_reflns_number_total 6757
_reflns_threshold_expression >2sigma(I)
_cod_data_source_file ICA-2013-403-85-96-8.cif
_cod_data_source_block 8
_cod_original_sg_symbol_H-M P-1
_cod_original_formula_sum 'C28 H40 N4 Ni2 O9.50'
_cod_database_code 1517654

loop_
_symmetry_equiv_pos_as_xyz
'x, y, z'
'-x, -y, -z'

loop_
_atom_site_label
_atom_site_type_symbol
_atom_site_fract_x
_atom_site_fract_y
_atom_site_fract_z
_atom_site_U_iso_or_equiv
_atom_site_adp_type
_atom_site_occupancy
_atom_site_symmetry_multiplicity
_atom_site_calc_flag
_atom_site_refinement_flags
Ni1 Ni -0.06986(5) 0.01897(4) -0.11515(3) 0.02036(13) Uani 1 1 d .
Ni2 Ni 0.08633(5) 0.56331(4) 0.44179(3) 0.01985(13) Uani 1 1 d .
C1 C 0.3406(5) -0.2434(4) -0.0950(4) 0.0393(10) Uani 1 1 d .
C2 C 0.2125(4) -0.2446(3) -0.1665(3) 0.0319(9) Uani 1 1 d .
H2 H 0.1778 -0.3010 -0.2291 0.038 Uiso 1 1 calc R
C3 C 0.1323(4) -0.1655(3) -0.1495(3) 0.0266(8) Uani 1 1 d .
C4 C 0.1864(4) -0.0799(3) -0.0550(3) 0.0242(8) Uani 1 1 d .
C5 C 0.3148(4) -0.0794(3) 0.0193(3) 0.0289(8) Uani 1 1 d .
C6 C 0.3897(5) -0.1595(4) -0.0014(4) 0.0394(10) Uani 1 1 d .
H6 H 0.4751 -0.1572 0.0486 0.047 Uiso 1 1 calc R
C7 C 0.4220(6) -0.3321(5) -0.1164(4) 0.0572(14) Uani 1 1 d .
H7A H 0.5079 -0.3176 -0.0586 0.086 Uiso 1 1 calc R
H7B H 0.4390 -0.3298 -0.1864 0.086 Uiso 1 1 calc R
H7C H 0.3708 -0.4055 -0.1178 0.086 Uiso 1 1 calc R
C8 C -0.0091(4) -0.1815(3) -0.2298(3) 0.0287(8) Uani 1 1 d .
H8A H -0.0052 -0.1348 -0.2854 0.034 Uiso 1 1 calc R
H8B H -0.0378 -0.2597 -0.2672 0.034 Uiso 1 1 calc R
C9 C -0.2560(5) -0.1862(4) -0.2517(4) 0.0397(10) Uani 1 1 d .
H9A H -0.3147 -0.2216 -0.2127 0.048 Uiso 1 1 calc R
H9B H -0.2595 -0.2410 -0.3153 0.048 Uiso 1 1 calc R
C10 C -0.3086(4) -0.0844(4) -0.2910(3) 0.0379(10) Uani 1 1 d .
H10A H -0.2658 -0.0604 -0.3453 0.045 Uiso 1 1 calc R
H10B H -0.4071 -0.1047 -0.3262 0.045 Uiso 1 1 calc R
C11 C 0.3661(4) 0.0082(4) 0.1232(3) 0.0341(9) Uani 1 1 d .
H11A H 0.4593 0.0040 0.1627 0.041 Uiso 1 1 calc R
H11B H 0.3672 0.0828 0.1041 0.041 Uiso 1 1 calc R
C12 C -0.0505(4) 0.2678(3) -0.1148(3) 0.0243(8) Uani 1 1 d .
C13 C -0.0213(4) 0.3889(3) -0.0575(3) 0.0217(7) Uani 1 1 d .
C14 C -0.0008(4) 0.4118(3) 0.0567(3) 0.0230(7) Uani 1 1 d .
H14 H -0.0006 0.3520 0.0953 0.028 Uiso 1 1 calc R
C15 C 0.0191(4) 0.5203(3) 0.1140(3) 0.0221(7) Uani 1 1 d .
C16 C 0.0383(4) 0.5323(3) 0.2368(3) 0.0245(8) Uani 1 1 d .
C17 C -0.2943(5) 0.8096(4) 0.4119(3) 0.0400(11) Uani 1 1 d .
C18 C -0.3487(5) 0.7010(4) 0.4203(3) 0.0375(10) Uani 1 1 d .
H18 H -0.4436 0.6774 0.3987 0.045 Uiso 1 1 calc R
C19 C -0.2660(4) 0.6254(3) 0.4601(3) 0.0299(9) Uani 1 1 d .
C20 C -0.1230(4) 0.6608(3) 0.4943(3) 0.0242(8) Uani 1 1 d .
C21 C -0.0660(4) 0.7701(3) 0.4827(3) 0.0271(8) Uani 1 1 d .
C22 C -0.1512(5) 0.8421(4) 0.4421(3) 0.0354(9) Uani 1 1 d .
H22 H -0.1124 0.9138 0.4346 0.042 Uiso 1 1 calc R
C23 C -0.3870(6) 0.8888(5) 0.3673(5) 0.0617(15) Uani 1 1 d .
H23A H -0.3319 0.9602 0.3679 0.093 Uiso 1 1 calc R
H23B H -0.4455 0.9000 0.4130 0.093 Uiso 1 1 calc R
H23C H -0.4424 0.8565 0.2928 0.093 Uiso 1 1 calc R
C24 C 0.0867(4) 0.8061(3) 0.5144(3) 0.0311(9) Uani 1 1 d .
H24A H 0.1097 0.8838 0.5048 0.037 Uiso 1 1 calc R
H24B H 0.1259 0.8031 0.5920 0.037 Uiso 1 1 calc R
C25 C 0.2987(4) 0.7516(4) 0.4852(3) 0.0355(9) Uani 1 1 d .
H25A H 0.3367 0.8321 0.5045 0.043 Uiso 1 1 calc R
H25B H 0.3319 0.7198 0.4263 0.043 Uiso 1 1 calc R
C26 C 0.3462(4) 0.6966(4) 0.5858(4) 0.0383(10) Uani 1 1 d .
H26A H 0.4430 0.6947 0.6004 0.046 Uiso 1 1 calc R
H26B H 0.3348 0.7410 0.6503 0.046 Uiso 1 1 calc R
C27 C 0.3380(4) 0.4916(4) 0.5371(4) 0.0383(10) Uani 1 1 d .
H27A H 0.4301 0.5072 0.5883 0.046 Uiso 1 1 calc R
H27B H 0.3456 0.4941 0.4633 0.046 Uiso 1 1 calc R
C28 C 0.3799(9) 0.5541(10) 0.1430(8) 0.134(4) Uani 1 1 d .
H28A H 0.3671 0.6288 0.1662 0.202 Uiso 1 1 calc R
H28B H 0.3097 0.5193 0.0751 0.202 Uiso 1 1 calc R
H28C H 0.4684 0.5586 0.1316 0.202 Uiso 1 1 calc R
O1 O 0.1191(3) 0.0016(2) -0.02917(18) 0.0227(5) Uani 1 1 d .
O2 O -0.0347(3) 0.5966(2) 0.53809(18) 0.0225(5) Uani 1 1 d .
O3 O -0.1134(3) 0.2454(2) -0.2176(2) 0.0351(7) Uani 1 1 d .
O4 O -0.0124(3) 0.1956(2) -0.05715(18) 0.0250(6) Uani 1 1 d .
O5 O 0.1523(3) 0.5223(2) 0.29991(19) 0.0307(6) Uani 1 1 d .
O6 O -0.0594(3) 0.5475(2) 0.2748(2) 0.0312(6) Uani 1 1 d .
O7 O 0.3714(6) 0.4869(7) 0.2279(5) 0.143(3) Uani 1 1 d .
H7 H 0.3237 0.4243 0.1988 0.214 Uiso 1 1 calc R
N1 N -0.1128(3) -0.1527(3) -0.1772(3) 0.0266(7) Uani 1 1 d D
H1N H -0.111(5) -0.195(4) -0.123(3) 0.040 Uiso 1 1 d D
N2 N -0.2770(3) 0.0093(3) -0.1962(2) 0.0274(7) Uani 1 1 d D
H2N H -0.290(5) 0.074(4) -0.223(3) 0.041 Uiso 1 1 d D
N3 N 0.1483(3) 0.7330(3) 0.4464(2) 0.0269(7) Uani 1 1 d D
H3N H 0.121(5) 0.748(4) 0.383(3) 0.040 Uiso 1 1 d D
N4 N 0.2655(3) 0.5792(3) 0.5666(3) 0.0313(7) Uani 1 1 d D
H4N H 0.249(5) 0.567(4) 0.633(3) 0.047 Uiso 1 1 d D
O1W O -0.0160(4) 0.0578(2) -0.2601(2) 0.0363(7) Uani 1 1 d D
H1A H -0.052(5) 0.119(4) -0.266(4) 0.054 Uiso 1 1 d D
H1B H 0.072(4) 0.083(4) -0.236(4) 0.054 Uiso 1 1 d D
O2W O 0.2545(5) 0.1447(4) -0.1461(4) 0.0816(14) Uani 1 1 d D
H2A H 0.247(8) 0.166(6) -0.078(4) 0.122 Uiso 1 1 d D
H2B H 0.292(7) 0.196(3) -0.168(5) 0.122 Uiso 1 1 d D
O3W O 0.2781(8) 0.3595(7) -0.1663(6) 0.0578(19) Uiso 0.50 1 d PD
H3A H 0.279(6) 0.392(4) -0.108(3) 0.087 Uiso 1 1 d D

loop_
_atom_site_aniso_label
_atom_site_aniso_U_11
_atom_site_aniso_U_22
_atom_site_aniso_U_33
_atom_site_aniso_U_23
_atom_site_aniso_U_13
_atom_site_aniso_U_12
Ni1 0.0282(3) 0.0155(2) 0.0167(2) 0.00304(16) 0.00520(18) 0.00532(19)
Ni2 0.0263(3) 0.0188(2) 0.0154(2) 0.00416(16) 0.00720(18) 0.00461(19)
C1 0.046(3) 0.039(3) 0.046(2) 0.0101(19) 0.025(2) 0.023(2)
C2 0.045(2) 0.025(2) 0.032(2) 0.0035(16) 0.0205(18) 0.0116(18)
C3 0.035(2) 0.027(2) 0.0231(18) 0.0075(14) 0.0147(16) 0.0089(17)
C4 0.030(2) 0.0226(19) 0.0250(18) 0.0077(14) 0.0134(15) 0.0068(15)
C5 0.033(2) 0.028(2) 0.0271(19) 0.0033(15) 0.0116(16) 0.0077(17)
C6 0.036(2) 0.048(3) 0.042(2) 0.013(2) 0.0146(19) 0.020(2)
C7 0.065(4) 0.059(3) 0.062(3) 0.008(3) 0.028(3) 0.044(3)
C8 0.042(2) 0.024(2) 0.0233(18) 0.0030(14) 0.0126(17) 0.0103(17)
C9 0.040(2) 0.030(2) 0.040(2) -0.0092(18) 0.0061(19) 0.0015(19)
C10 0.034(2) 0.040(2) 0.027(2) -0.0051(17) -0.0041(17) 0.0033(19)
C11 0.029(2) 0.034(2) 0.035(2) 0.0044(17) 0.0040(17) 0.0043(17)
C12 0.035(2) 0.0200(18) 0.0210(18) 0.0070(14) 0.0121(16) 0.0063(16)
C13 0.031(2) 0.0141(17) 0.0215(17) 0.0037(13) 0.0085(15) 0.0069(14)
C14 0.036(2) 0.0180(17) 0.0177(16) 0.0076(13) 0.0096(15) 0.0066(15)
C15 0.036(2) 0.0155(17) 0.0170(16) 0.0043(13) 0.0102(15) 0.0080(15)
C16 0.042(2) 0.0153(17) 0.0180(17) 0.0047(13) 0.0118(16) 0.0053(16)
C17 0.052(3) 0.036(2) 0.039(2) 0.0115(19) 0.013(2) 0.027(2)
C18 0.040(2) 0.037(2) 0.040(2) 0.0117(18) 0.0124(19) 0.017(2)
C19 0.035(2) 0.029(2) 0.031(2) 0.0108(16) 0.0131(17) 0.0123(17)
C20 0.034(2) 0.0253(19) 0.0169(16) 0.0041(14) 0.0096(15) 0.0122(16)
C21 0.036(2) 0.0230(19) 0.0236(18) 0.0027(14) 0.0103(16) 0.0087(16)
C22 0.048(3) 0.027(2) 0.036(2) 0.0091(17) 0.0148(19) 0.0166(19)
C23 0.056(3) 0.054(3) 0.084(4) 0.029(3) 0.014(3) 0.036(3)
C24 0.046(2) 0.0202(19) 0.0258(19) 0.0017(15) 0.0103(17) 0.0053(17)
C25 0.036(2) 0.027(2) 0.042(2) 0.0045(17) 0.0150(19) -0.0007(18)
C26 0.029(2) 0.031(2) 0.046(2) 0.0036(18) 0.0027(18) -0.0021(18)
C27 0.031(2) 0.044(3) 0.044(2) 0.015(2) 0.0120(19) 0.0114(19)
C28 0.085(6) 0.219(13) 0.127(8) 0.074(8) 0.045(6) 0.053(7)
O1 0.0320(14) 0.0186(12) 0.0192(12) 0.0037(9) 0.0090(10) 0.0078(11)
O2 0.0297(14) 0.0211(13) 0.0199(12) 0.0076(10) 0.0095(10) 0.0079(11)
O3 0.063(2) 0.0202(14) 0.0181(13) 0.0044(10) 0.0046(13) 0.0091(13)
O4 0.0419(16) 0.0142(12) 0.0179(12) 0.0039(9) 0.0065(11) 0.0060(11)
O5 0.0456(17) 0.0335(16) 0.0186(12) 0.0087(11) 0.0111(12) 0.0185(13)
O6 0.0413(16) 0.0307(15) 0.0231(13) 0.0042(11) 0.0132(12) 0.0056(13)
O7 0.083(4) 0.237(9) 0.123(5) 0.033(5) 0.037(4) 0.059(5)
N1 0.0343(18) 0.0182(16) 0.0261(16) 0.0022(12) 0.0087(14) 0.0037(13)
N2 0.0311(18) 0.0250(17) 0.0222(16) 0.0025(13) 0.0024(13) 0.0054(14)
N3 0.0352(18) 0.0262(17) 0.0187(15) 0.0055(13) 0.0084(13) 0.0030(14)
N4 0.0311(18) 0.0284(18) 0.0309(17) 0.0053(14) 0.0044(15) 0.0045(14)
O1W 0.058(2) 0.0277(16) 0.0287(15) 0.0070(12) 0.0196(14) 0.0116(15)
O2W 0.061(3) 0.095(4) 0.104(4) 0.053(3) 0.037(3) 0.009(3)

loop_
_atom_type_symbol
_atom_type_description
_atom_type_scat_dispersion_real
_atom_type_scat_dispersion_imag
_atom_type_scat_source
C C 0.0033 0.0016 'International Tables Vol C Tables 4.2.6.8 and 6.1.1.4'
H H 0.0000 0.0000 'International Tables Vol C Tables 4.2.6.8 and 6.1.1.4'
N N 0.0061 0.0033 'International Tables Vol C Tables 4.2.6.8 and 6.1.1.4'
O O 0.0106 0.0060 'International Tables Vol C Tables 4.2.6.8 and 6.1.1.4'
Ni Ni 0.3393 1.1124 'International Tables Vol C Tables 4.2.6.8 and 6.1.1.4'

loop_
_geom_angle_atom_site_label_1
_geom_angle_atom_site_label_2
_geom_angle_atom_site_label_3
_geom_angle
_geom_angle_site_symmetry_1
_geom_angle_site_symmetry_3
O1 Ni1 N1 87.84(12) . .
O1 Ni1 O1 84.65(11) . 2
N1 Ni1 O1 94.11(11) . 2
O1 Ni1 N2 169.66(12) . .
N1 Ni1 N2 84.24(13) . .
O1 Ni1 N2 89.28(11) 2 .
O1 Ni1 O4 89.66(10) . .
N1 Ni1 O4 175.36(12) . .
O1 Ni1 O4 89.55(10) 2 .
N2 Ni1 O4 98.68(12) . .
O1 Ni1 O1W 96.05(12) . .
N1 Ni1 O1W 91.42(12) . .
O1 Ni1 O1W 174.45(10) 2 .
N2 Ni1 O1W 90.79(13) . .
O4 Ni1 O1W 84.96(10) . .
O2 Ni2 O2 84.20(10) 2_566 .
O2 Ni2 N4 88.40(12) 2_566 .
O2 Ni2 N4 97.63(13) . .
O2 Ni2 N3 171.49(11) 2_566 .
O2 Ni2 N3 90.75(11) . .
N4 Ni2 N3 85.48(13) . .
O2 Ni2 O5 95.93(10) 2_566 .
O2 Ni2 O5 161.47(10) . .
N4 Ni2 O5 100.90(13) . .
N3 Ni2 O5 91.04(12) . .
O2 Ni2 O6 97.40(10) 2_566 .
O2 Ni2 O6 100.78(10) . .
N4 Ni2 O6 161.16(13) . .
N3 Ni2 O6 90.26(11) . .
O5 Ni2 O6 60.77(11) . .
O2 Ni2 C16 99.71(11) 2_566 .
O2 Ni2 C16 131.13(12) . .
N4 Ni2 C16 130.99(14) . .
N3 Ni2 C16 88.78(12) . .
O5 Ni2 C16 30.51(11) . .
O6 Ni2 C16 30.38(11) . .
O2 Ni2 Ni2 42.38(7) 2_566 2_566
O2 Ni2 Ni2 41.82(7) . 2_566
N4 Ni2 Ni2 94.08(11) . 2_566
N3 Ni2 Ni2 132.20(9) . 2_566
O5 Ni2 Ni2 135.37(8) . 2_566
O6 Ni2 Ni2 102.30(8) . 2_566
C16 Ni2 Ni2 123.96(9) . 2_566
C2 C1 C6 117.4(4) . .
C2 C1 C7 121.3(4) . .
C6 C1 C7 121.3(4) . .
C1 C2 C3 123.5(4) . .
C1 C2 H2 118.3 . .
C3 C2 H2 118.3 . .
C2 C3 C4 117.7(4) . .
C2 C3 C8 117.9(3) . .
C4 C3 C8 124.3(3) . .
O1 C4 C5 117.3(3) . .
O1 C4 C3 123.5(3) . .
C5 C4 C3 119.3(3) . .
C6 C5 C4 120.6(4) . .
C6 C5 C11 121.1(4) . .
C4 C5 C11 118.2(3) . .
C5 C6 C1 121.5(4) . .
C5 C6 H6 119.3 . .
C1 C6 H6 119.3 . .
C1 C7 H7A 109.5 . .
C1 C7 H7B 109.5 . .
H7A C7 H7B 109.5 . .
C1 C7 H7C 109.5 . .
H7A C7 H7C 109.5 . .
H7B C7 H7C 109.5 . .
N1 C8 C3 113.7(3) . .
N1 C8 H8A 108.8 . .
C3 C8 H8A 108.8 . .
N1 C8 H8B 108.8 . .
C3 C8 H8B 108.8 . .
H8A C8 H8B 107.7 . .
N1 C9 C10 111.0(3) . .
N1 C9 H9A 109.4 . .
C10 C9 H9A 109.4 . .
N1 C9 H9B 109.4 . .
C10 C9 H9B 109.4 . .
H9A C9 H9B 108.0 . .
N2 C10 C9 110.1(3) . .
N2 C10 H10A 109.6 . .
C9 C10 H10A 109.6 . .
N2 C10 H10B 109.6 . .
C9 C10 H10B 109.6 . .
H10A C10 H10B 108.2 . .
N2 C11 C5 110.9(3) 2 .
N2 C11 H11A 109.5 2 .
C5 C11 H11A 109.5 . .
N2 C11 H11B 109.5 2 .
C5 C11 H11B 109.5 . .
H11A C11 H11B 108.0 . .
O4 C12 O3 124.5(3) . .
O4 C12 C13 117.9(3) . .
O3 C12 C13 117.6(3) . .
C15 C13 C14 118.2(3) 2_565 .
C15 C13 C12 123.0(3) 2_565 .
C14 C13 C12 118.8(3) . .
C15 C14 C13 122.1(3) . .
C15 C14 H14 118.9 . .
C13 C14 H14 118.9 . .
C14 C15 C13 119.7(3) . 2_565
C14 C15 C16 116.4(3) . .
C13 C15 C16 124.0(3) 2_565 .
O6 C16 O5 120.9(3) . .
O6 C16 C15 120.5(3) . .
O5 C16 C15 118.6(3) . .
O6 C16 Ni2 62.42(18) . .
O5 C16 Ni2 58.80(17) . .
C15 C16 Ni2 175.5(3) . .
C18 C17 C22 117.7(4) . .
C18 C17 C23 121.0(5) . .
C22 C17 C23 121.3(5) . .
C17 C18 C19 122.4(4) . .
C17 C18 H18 118.8 . .
C19 C18 H18 118.8 . .
C20 C19 C18 119.2(4) . .
C20 C19 C27 123.5(3) . 2_566
C18 C19 C27 117.3(4) . 2_566
O2 C20 C19 124.0(3) . .
O2 C20 C21 117.1(3) . .
C19 C20 C21 118.9(3) . .
C22 C21 C20 120.1(4) . .
C22 C21 C24 120.9(4) . .
C20 C21 C24 119.0(3) . .
C21 C22 C17 121.6(4) . .
C21 C22 H22 119.2 . .
C17 C22 H22 119.2 . .
C17 C23 H23A 109.5 . .
C17 C23 H23B 109.5 . .
H23A C23 H23B 109.5 . .
C17 C23 H23C 109.5 . .
H23A C23 H23C 109.5 . .
H23B C23 H23C 109.5 . .
N3 C24 C21 112.1(3) . .
N3 C24 H24A 109.2 . .
C21 C24 H24A 109.2 . .
N3 C24 H24B 109.2 . .
C21 C24 H24B 109.2 . .
H24A C24 H24B 107.9 . .
N3 C25 C26 110.6(3) . .
N3 C25 H25A 109.5 . .
C26 C25 H25A 109.5 . .
N3 C25 H25B 109.5 . .
C26 C25 H25B 109.5 . .
H25A C25 H25B 108.1 . .
N4 C26 C25 110.5(3) . .
N4 C26 H26A 109.6 . .
C25 C26 H26A 109.6 . .
N4 C26 H26B 109.6 . .
C25 C26 H26B 109.6 . .
H26A C26 H26B 108.1 . .
N4 C27 C19 112.4(4) . 2_566
N4 C27 H27A 109.1 . .
C19 C27 H27A 109.1 2_566 .
N4 C27 H27B 109.1 . .
C19 C27 H27B 109.1 2_566 .
H27A C27 H27B 107.8 . .
O7 C28 H28A 109.5 . .
O7 C28 H28B 109.5 . .
H28A C28 H28B 109.5 . .
O7 C28 H28C 109.5 . .
H28A C28 H28C 109.5 . .
H28B C28 H28C 109.5 . .
C4 O1 Ni1 126.6(2) . .
C4 O1 Ni1 109.5(2) . 2
Ni1 O1 Ni1 95.35(11) . 2
C20 O2 Ni2 125.6(2) . 2_566
C20 O2 Ni2 111.6(2) . .
Ni2 O2 Ni2 95.80(10) 2_566 .
C12 O4 Ni1 123.8(2) . .
C16 O5 Ni2 90.7(2) . .
C16 O6 Ni2 87.2(2) . .
C28 O7 H7 109.5 . .
C8 N1 C9 113.9(3) . .
C8 N1 Ni1 110.1(2) . .
C9 N1 Ni1 109.4(2) . .
C8 N1 H1N 106(3) . .
C9 N1 H1N 104(3) . .
Ni1 N1 H1N 113(3) . .
C10 N2 C11 113.5(3) . 2
C10 N2 Ni1 103.6(2) . .
C11 N2 Ni1 113.1(2) 2 .
C10 N2 H2N 108(3) . .
C11 N2 H2N 107(3) 2 .
Ni1 N2 H2N 111(3) . .
C25 N3 C24 114.7(3) . .
C25 N3 Ni2 103.9(2) . .
C24 N3 Ni2 113.4(2) . .
C25 N3 H3N 111(3) . .
C24 N3 H3N 105(3) . .
Ni2 N3 H3N 109(3) . .
C27 N4 C26 113.8(3) . .
C27 N4 Ni2 108.6(3) . .
C26 N4 Ni2 108.9(2) . .
C27 N4 H4N 107(3) . .
C26 N4 H4N 108(3) . .
Ni2 N4 H4N 111(3) . .
Ni1 O1W H1A 97(3) . .
Ni1 O1W H1B 104(3) . .
H1A O1W H1B 105(4) . .
H2A O2W H2B 113(5) . .

loop_
_geom_bond_atom_site_label_1
_geom_bond_atom_site_label_2
_geom_bond_distance
_geom_bond_site_symmetry_2
Ni1 O1 2.018(3) .
Ni1 N1 2.070(3) .
Ni1 O1 2.075(2) 2
Ni1 N2 2.084(3) .
Ni1 O4 2.116(3) .
Ni1 O1W 2.159(3) .
Ni2 O2 2.006(3) 2_566
Ni2 O2 2.028(3) .
Ni2 N4 2.048(3) .
Ni2 N3 2.053(3) .
Ni2 O5 2.131(3) .
Ni2 O6 2.211(3) .
Ni2 C16 2.491(3) .
Ni2 Ni2 2.9928(12) 2_566
C1 C2 1.383(6) .
C1 C6 1.385(6) .
C1 C7 1.511(6) .
C2 C3 1.397(5) .
C2 H2 0.9300 .
C3 C4 1.407(5) .
C3 C8 1.504(5) .
C4 O1 1.354(4) .
C4 C5 1.402(5) .
C5 C6 1.379(6) .
C5 C11 1.500(5) .
C6 H6 0.9300 .
C7 H7A 0.9600 .
C7 H7B 0.9600 .
C7 H7C 0.9600 .
C8 N1 1.475(5) .
C8 H8A 0.9700 .
C8 H8B 0.9700 .
C9 N1 1.484(5) .
C9 C10 1.517(6) .
C9 H9A 0.9700 .
C9 H9B 0.9700 .
C10 N2 1.478(5) .
C10 H10A 0.9700 .
C10 H10B 0.9700 .
C11 N2 1.491(5) 2
C11 H11A 0.9700 .
C11 H11B 0.9700 .
C12 O4 1.259(4) .
C12 O3 1.266(4) .
C12 C13 1.504(5) .
C13 C15 1.395(5) 2_565
C13 C14 1.398(5) .
C14 C15 1.381(5) .
C14 H14 0.9300 .
C15 C13 1.395(5) 2_565
C15 C16 1.510(4) .
C16 O6 1.261(5) .
C16 O5 1.265(5) .
C17 C18 1.383(6) .
C17 C22 1.400(6) .
C17 C23 1.517(6) .
C18 C19 1.401(5) .
C18 H18 0.9300 .
C19 C20 1.400(6) .
C19 C27 1.511(6) 2_566
C20 O2 1.345(4) .
C20 C21 1.413(5) .
C21 C22 1.385(5) .
C21 C24 1.495(6) .
C22 H22 0.9300 .
C23 H23A 0.9600 .
C23 H23B 0.9600 .
C23 H23C 0.9600 .
C24 N3 1.494(5) .
C24 H24A 0.9700 .
C24 H24B 0.9700 .
C25 N3 1.467(5) .
C25 C26 1.521(6) .
C25 H25A 0.9700 .
C25 H25B 0.9700 .
C26 N4 1.493(5) .
C26 H26A 0.9700 .
C26 H26B 0.9700 .
C27 N4 1.462(6) .
C27 C19 1.511(6) 2_566
C27 H27A 0.9700 .
C27 H27B 0.9700 .
C28 O7 1.451(10) .
C28 H28A 0.9600 .
C28 H28B 0.9600 .
C28 H28C 0.9600 .
O1 Ni1 2.075(2) 2
O2 Ni2 2.006(3) 2_566
O7 H7 0.8200 .
N1 H1N 0.91(4) .
N2 C11 1.491(5) 2
N2 H2N 0.91(4) .
N3 H3N 0.84(3) .
N4 H4N 0.94(4) .
O1W H1A 0.89(4) .
O1W H1B 0.87(4) .
O2W H2A 0.90(4) .
O2W H2B 0.81(5) .
O3W H3A 0.796(19) .

loop_
_geom_hbond_atom_site_label_D
_geom_hbond_atom_site_label_H
_geom_hbond_atom_site_label_A
_geom_hbond_distance_DH
_geom_hbond_distance_HA
_geom_hbond_distance_DA
_geom_hbond_angle_DHA
_geom_hbond_site_symmetry_A
O1W H1A O3 0.89(4) 1.84(4) 2.688(4) 157(5) .
O1W H1B O2W 0.87(4) 1.89(4) 2.739(6) 165(5) .
N1 H1N O4 0.91(4) 2.30(4) 3.061(4) 140(4) 2
O2W H2A O1 0.90(4) 2.47(7) 2.877(5) 108(6) .
N2 H2N O3 0.91(4) 2.54(4) 3.185(5) 129(4) .
N3 H3N O3 0.84(3) 2.10(4) 2.893(4) 158(4) 2_565
O2W H2B O3W 0.81(5) 2.01(4) 2.641(9) 134(5) .

loop_
_geom_torsion_atom_site_label_1
_geom_torsion_atom_site_label_2
_geom_torsion_atom_site_label_3
_geom_torsion_atom_site_label_4
_geom_torsion
_geom_torsion_site_symmetry_1
_geom_torsion_site_symmetry_4
C6 C1 C2 C3 0.8(7) . .
C7 C1 C2 C3 179.0(4) . .
C1 C2 C3 C4 0.6(6) . .
C1 C2 C3 C8 -175.9(4) . .
C2 C3 C4 O1 -180.0(3) . .
C8 C3 C4 O1 -3.8(6) . .
C2 C3 C4 C5 -1.9(5) . .
C8 C3 C4 C5 174.3(3) . .
O1 C4 C5 C6 -179.9(4) . .
C3 C4 C5 C6 2.0(6) . .
O1 C4 C5 C11 2.1(5) . .
C3 C4 C5 C11 -176.1(3) . .
C4 C5 C6 C1 -0.6(7) . .
C11 C5 C6 C1 177.4(4) . .
C2 C1 C6 C5 -0.8(7) . .
C7 C1 C6 C5 -179.0(5) . .
C2 C3 C8 N1 141.9(3) . .
C4 C3 C8 N1 -34.3(5) . .
N1 C9 C10 N2 -47.2(5) . .
C6 C5 C11 N2 -112.9(4) . 2
C4 C5 C11 N2 65.1(5) . 2
O4 C12 C13 C15 159.9(4) . 2_565
O3 C12 C13 C15 -21.0(6) . 2_565
O4 C12 C13 C14 -22.7(5) . .
O3 C12 C13 C14 156.3(4) . .
C15 C13 C14 C15 1.0(6) 2_565 .
C12 C13 C14 C15 -176.5(4) . .
C13 C14 C15 C13 -1.0(6) . 2_565
C13 C14 C15 C16 179.3(4) . .
C14 C15 C16 O6 -101.8(4) . .
C13 C15 C16 O6 78.6(5) 2_565 .
C14 C15 C16 O5 75.5(5) . .
C13 C15 C16 O5 -104.2(4) 2_565 .
C14 C15 C16 Ni2 128(3) . .
C13 C15 C16 Ni2 -51(4) 2_565 .
O2 Ni2 C16 O6 88.1(2) 2_566 .
O2 Ni2 C16 O6 -2.7(3) . .
N4 Ni2 C16 O6 -175.5(2) . .
N3 Ni2 C16 O6 -92.6(2) . .
O5 Ni2 C16 O6 173.3(3) . .
Ni2 Ni2 C16 O6 50.1(2) 2_566 .
O2 Ni2 C16 O5 -85.2(2) 2_566 .
O2 Ni2 C16 O5 -175.96(19) . .
N4 Ni2 C16 O5 11.2(3) . .
N3 Ni2 C16 O5 94.1(2) . .
O6 Ni2 C16 O5 -173.3(3) . .
Ni2 Ni2 C16 O5 -123.2(2) 2_566 .
O2 Ni2 C16 C15 -140(3) 2_566 .
O2 Ni2 C16 C15 129(3) . .
N4 Ni2 C16 C15 -44(4) . .
N3 Ni2 C16 C15 39(3) . .
O5 Ni2 C16 C15 -55(3) . .
O6 Ni2 C16 C15 132(4) . .
Ni2 Ni2 C16 C15 -178(100) 2_566 .
C22 C17 C18 C19 1.7(6) . .
C23 C17 C18 C19 179.4(4) . .
C17 C18 C19 C20 0.9(6) . .
C17 C18 C19 C27 -178.7(4) . 2_566
C18 C19 C20 O2 177.1(3) . .
C27 C19 C20 O2 -3.3(6) 2_566 .
C18 C19 C20 C21 -3.0(5) . .
C27 C19 C20 C21 176.6(4) 2_566 .
O2 C20 C21 C22 -177.6(3) . .
C19 C20 C21 C22 2.5(5) . .
O2 C20 C21 C24 2.6(5) . .
C19 C20 C21 C24 -177.3(3) . .
C20 C21 C22 C17 0.2(6) . .
C24 C21 C22 C17 179.9(4) . .
C18 C17 C22 C21 -2.3(6) . .
C23 C17 C22 C21 -179.9(4) . .
C22 C21 C24 N3 -118.4(4) . .
C20 C21 C24 N3 61.4(4) . .
N3 C25 C26 N4 46.5(5) . .
C5 C4 O1 Ni1 -177.1(2) . .
C3 C4 O1 Ni1 1.0(5) . .
C5 C4 O1 Ni1 -64.4(4) . 2
C3 C4 O1 Ni1 113.7(3) . 2
N1 Ni1 O1 C4 24.8(3) . .
O1 Ni1 O1 C4 119.1(3) 2 .
N2 Ni1 O1 C4 64.8(7) . .
O4 Ni1 O1 C4 -151.3(3) . .
O1W Ni1 O1 C4 -66.4(3) . .
N1 Ni1 O1 Ni1 -94.33(12) . 2
O1 Ni1 O1 Ni1 0.0 2 2
N2 Ni1 O1 Ni1 -54.3(6) . 2
O4 Ni1 O1 Ni1 89.58(10) . 2
O1W Ni1 O1 Ni1 174.47(10) . 2
C19 C20 O2 Ni2 2.6(5) . 2_566
C21 C20 O2 Ni2 -177.3(2) . 2_566
C19 C20 O2 Ni2 117.2(3) . .
C21 C20 O2 Ni2 -62.6(3) . .
O2 Ni2 O2 C20 -132.0(3) 2_566 .
N4 Ni2 O2 C20 140.4(3) . .
N3 Ni2 O2 C20 54.8(3) . .
O5 Ni2 O2 C20 -40.7(5) . .
O6 Ni2 O2 C20 -35.6(3) . .
C16 Ni2 O2 C20 -34.2(3) . .
Ni2 Ni2 O2 C20 -132.0(3) 2_566 .
O2 Ni2 O2 Ni2 0.0 2_566 2_566
N4 Ni2 O2 Ni2 -87.60(12) . 2_566
N3 Ni2 O2 Ni2 -173.14(11) . 2_566
O5 Ni2 O2 Ni2 91.4(3) . 2_566
O6 Ni2 O2 Ni2 96.46(11) . 2_566
C16 Ni2 O2 Ni2 97.84(14) . 2_566
O3 C12 O4 Ni1 -8.9(6) . .
C13 C12 O4 Ni1 170.1(2) . .
O1 Ni1 O4 C12 142.8(3) . .
N1 Ni1 O4 C12 85.4(14) . .
O1 Ni1 O4 C12 -132.5(3) 2 .
N2 Ni1 O4 C12 -43.3(3) . .
O1W Ni1 O4 C12 46.7(3) . .
O6 C16 O5 Ni2 -6.9(4) . .
C15 C16 O5 Ni2 175.8(3) . .
O2 Ni2 O5 C16 99.1(2) 2_566 .
O2 Ni2 O5 C16 9.6(4) . .
N4 Ni2 O5 C16 -171.4(2) . .
N3 Ni2 O5 C16 -85.8(2) . .
O6 Ni2 O5 C16 3.9(2) . .
Ni2 Ni2 O5 C16 81.2(2) 2_566 .
O5 C16 O6 Ni2 6.7(3) . .
C15 C16 O6 Ni2 -176.1(3) . .
O2 Ni2 O6 C16 -96.6(2) 2_566 .
O2 Ni2 O6 C16 178.0(2) . .
N4 Ni2 O6 C16 10.5(5) . .
N3 Ni2 O6 C16 87.1(2) . .
O5 Ni2 O6 C16 -3.9(2) . .
Ni2 Ni2 O6 C16 -139.3(2) 2_566 .
C3 C8 N1 C9 -170.2(3) . .
C3 C8 N1 Ni1 66.5(3) . .
C10 C9 N1 C8 -104.0(4) . .
C10 C9 N1 Ni1 19.7(4) . .
O1 Ni1 N1 C8 -55.0(2) . .
O1 Ni1 N1 C8 -139.5(2) 2 .
N2 Ni1 N1 C8 131.7(2) . .
O4 Ni1 N1 C8 2.5(15) . .
O1W Ni1 N1 C8 41.0(2) . .
O1 Ni1 N1 C9 179.1(3) . .
O1 Ni1 N1 C9 94.6(3) 2 .
N2 Ni1 N1 C9 5.8(3) . .
O4 Ni1 N1 C9 -123.4(13) . .
O1W Ni1 N1 C9 -84.9(3) . .
C9 C10 N2 C11 -74.2(4) . 2
C9 C10 N2 Ni1 48.8(4) . .
O1 Ni1 N2 C10 -69.9(7) . .
N1 Ni1 N2 C10 -29.7(3) . .
O1 Ni1 N2 C10 -123.9(3) 2 .
O4 Ni1 N2 C10 146.7(2) . .
O1W Ni1 N2 C10 61.7(3) . .
O1 Ni1 N2 C11 53.4(7) . 2
N1 Ni1 N2 C11 93.6(3) . 2
O1 Ni1 N2 C11 -0.6(3) 2 2
O4 Ni1 N2 C11 -90.1(3) . 2
O1W Ni1 N2 C11 -175.1(3) . 2
C26 C25 N3 C24 76.9(4) . .
C26 C25 N3 Ni2 -47.6(4) . .
C21 C24 N3 C25 -170.3(3) . .
C21 C24 N3 Ni2 -51.1(4) . .
O2 Ni2 N3 C25 72.7(9) 2_566 .
O2 Ni2 N3 C25 126.2(2) . .
N4 Ni2 N3 C25 28.6(2) . .
O5 Ni2 N3 C25 -72.3(2) . .
O6 Ni2 N3 C25 -133.0(2) . .
C16 Ni2 N3 C25 -102.7(2) . .
Ni2 Ni2 N3 C25 120.0(2) 2_566 .
O2 Ni2 N3 C24 -52.5(9) 2_566 .
O2 Ni2 N3 C24 0.9(3) . .
N4 Ni2 N3 C24 -96.7(3) . .
O5 Ni2 N3 C24 162.5(2) . .
O6 Ni2 N3 C24 101.7(3) . .
C16 Ni2 N3 C24 132.0(3) . .
Ni2 Ni2 N3 C24 -5.3(3) 2_566 .
C19 C27 N4 C26 168.9(3) 2_566 .
C19 C27 N4 Ni2 -69.6(4) 2_566 .
C25 C26 N4 C27 101.3(4) . .
C25 C26 N4 Ni2 -20.0(4) . .
O2 Ni2 N4 C27 56.7(3) 2_566 .
O2 Ni2 N4 C27 140.7(3) . .
N3 Ni2 N4 C27 -129.2(3) . .
O5 Ni2 N4 C27 -39.0(3) . .
O6 Ni2 N4 C27 -51.8(5) . .
C16 Ni2 N4 C27 -44.8(3) . .
Ni2 Ni2 N4 C27 98.8(3) 2_566 .
O2 Ni2 N4 C26 -178.8(3) 2_566 .
O2 Ni2 N4 C26 -94.9(3) . .
N3 Ni2 N4 C26 -4.7(3) . .
O5 Ni2 N4 C26 85.4(3) . .
O6 Ni2 N4 C26 72.7(5) . .
C16 Ni2 N4 C26 79.7(3) . .
Ni2 Ni2 N4 C26 -136.8(3) 2_566 .
